data_2312353
loop_
_publ_author_name
'Zhang, Yanli'
'Liu, Hui'
'Chen, Zongxin'
'Meng, Jialei'
'Li, Yunfeng'
'Qi, Luyao'
'Zhang, Suiliang'
'Chen, Xiaofeng'
'Lei, Ming'

_publ_section_title
;
 A drug-drug cocrystal and a co-amorphous form, prepared from honokiol and
 ligustrazine, inspired by Chinese patent medicine.
;
_journal_coeditor_code TQ5012SUP1
_journal_issue 6
_journal_name_full 'Acta crystallographica Section B, Structural science, crystal engineering and materials'
_journal_paper_doi 10.1107/S2052520623008648
_journal_volume 79
_journal_year 2023
_chemical_formula_moiety 'C18 H18 O2, 2(C4 H6 N)'
_chemical_formula_sum 'C26 H30 N2 O2'
_chemical_formula_weight 402.52
_space_group_crystal_system triclinic
_space_group_IT_number 2
_space_group_name_Hall '-P 1'
_space_group_name_H-M_alt 'P -1'
_atom_sites_solution_hydrogens geom
_atom_sites_solution_primary dual
_audit_creation_date 2022-12-01
_audit_creation_method
;
Olex2 1.2
(compiled 2018.05.29 svn.r3508 for OlexSys, GUI svn.r5506)
;
_cell_angle_alpha 90.211(2)
_cell_angle_beta 102.112(2)
_cell_angle_gamma 93.805(2)
_cell_formula_units_Z 2
_cell_length_a 8.0045(5)
_cell_length_b 9.2035(6)
_cell_length_c 15.8210(10)
_cell_measurement_reflns_used 1966
_cell_measurement_temperature 170
_cell_measurement_theta_max 25.468
_cell_measurement_theta_min 2.599
_cell_volume 1136.88(13)
_computing_cell_refinement 'SAINT V8.40A (?, 2016)'
_computing_data_reduction 'SAINT V8.40A (?, 2016)'
_computing_molecular_graphics 'Olex2 (Dolomanov et al., 2009)'
_computing_publication_material 'Olex2 (Dolomanov et al., 2009)'
_computing_structure_refinement 'ShelXL (Sheldrick, 2015)'
_computing_structure_solution 'ShelXT (Sheldrick, 2015)'
_diffrn_ambient_temperature 170
_diffrn_measured_fraction_theta_full 0.995
_diffrn_measured_fraction_theta_max 0.992
_diffrn_measurement_device_type 'D8 VENTURE'
_diffrn_measurement_method '\f and \w scans'
_diffrn_radiation_type MoK\a
_diffrn_radiation_wavelength 0.71073
_diffrn_reflns_av_R_equivalents 0.0777
_diffrn_reflns_av_unetI/netI 0.1019
_diffrn_reflns_Laue_measured_fraction_full 0.995
_diffrn_reflns_Laue_measured_fraction_max 0.992
_diffrn_reflns_limit_h_max 10
_diffrn_reflns_limit_h_min -9
_diffrn_reflns_limit_k_max 11
_diffrn_reflns_limit_k_min -11
_diffrn_reflns_limit_l_max 19
_diffrn_reflns_limit_l_min -19
_diffrn_reflns_number 13033
_diffrn_reflns_point_group_measured_fraction_full 0.995
_diffrn_reflns_point_group_measured_fraction_max 0.992
_diffrn_reflns_theta_full 25.242
_diffrn_reflns_theta_max 26.400
_diffrn_reflns_theta_min 2.218
_diffrn_standards_number 0
_exptl_absorpt_coefficient_mu 0.074
_exptl_absorpt_correction_T_max 0.7454
_exptl_absorpt_correction_T_min 0.6779
_exptl_absorpt_correction_type multi-scan
_exptl_absorpt_process_details
'SADABS-2016/2 (Bruker,2016/2) was used for absorption correction. wR2(int) was 0.0910 before and 0.0614 after correction. The Ratio of minimum to maximum transmission is 0.9094. The \l/2 correction factor is Not present.'
_exptl_crystal_colour colourless
_exptl_crystal_colour_primary colourless
_exptl_crystal_density_diffrn 1.176
_exptl_crystal_description block
_exptl_crystal_F_000 432
_exptl_crystal_size_max 0.12
_exptl_crystal_size_mid 0.08
_exptl_crystal_size_min 0.05
_refine_diff_density_max 0.364
_refine_diff_density_min -0.263
_refine_diff_density_rms 0.054
_refine_ls_extinction_method none
_refine_ls_goodness_of_fit_ref 1.056
_refine_ls_hydrogen_treatment constr
_refine_ls_matrix_type full
_refine_ls_number_parameters 277
_refine_ls_number_reflns 4620
_refine_ls_number_restraints 0
_refine_ls_restrained_S_all 1.056
_refine_ls_R_factor_all 0.1490
_refine_ls_R_factor_gt 0.0692
_refine_ls_shift/su_max 0.003
_refine_ls_shift/su_mean 0.000
_refine_ls_structure_factor_coef Fsqd
_refine_ls_weighting_details 'w=1/[\s^2^(Fo^2^)+(0.0507P)^2^+0.6051P] where P=(Fo^2^+2Fc^2^)/3'
_refine_ls_weighting_scheme calc
_refine_ls_wR_factor_gt 0.1332
_refine_ls_wR_factor_ref 0.1748
_reflns_Friedel_coverage 0.000
_reflns_number_gt 2504
_reflns_number_total 4620
_reflns_threshold_expression 'I > 2\s(I)'
_cod_data_source_file tq5012sup1.cif
_cod_data_source_block I
_cod_database_code 2312353
_shelx_shelxl_version_number 2018/3
_shelx_space_group_comment
;
The symmetry employed for this shelxl refinement is uniquely defined
by the following loop, which should always be used as a source of
symmetry information in preference to the above space-group names.
They are only intended as comments.
;
_shelx_estimated_absorpt_t_max 0.996
_shelx_estimated_absorpt_t_min 0.991
_olex2_refinement_description
;
1. Fixed Uiso
 At 1.2 times of:
  All C(H) groups, All C(H,H) groups
 At 1.5 times of:
  All C(H,H,H) groups, All O(H) groups
2.a Secondary CH2 refined with riding coordinates:
 C7(H7A,H7B), C16(H16A,H16B)
2.b Aromatic/amide H refined with riding coordinates:
 C5(H5), C11(H11), C3(H3), C13(H13), C2(H2A), C14(H14), C8(H8), C17(H17)
2.c X=CH2 refined with riding coordinates:
 C18(H18A,H18B), C9(H9A,H9B)
2.d Idealised Me refined as rotating group:
 C19(H19A,H19B,H19C), C22(H22A,H22B,H22C), C23(H23A,H23B,H23C), C26(H26A,H26B,
 H26C)
2.e Idealised tetrahedral OH refined as rotating group:
 O2(H2), O1(H1)
;
_olex2_submission_special_instructions 'No special instructions were received'

loop_
_space_group_symop_operation_xyz
'x, y, z'
'-x, -y, -z'

loop_
_atom_site_label
_atom_site_type_symbol
_atom_site_fract_x
_atom_site_fract_y
_atom_site_fract_z
_atom_site_U_iso_or_equiv
_atom_site_adp_type
_atom_site_occupancy
_atom_site_site_symmetry_order
_atom_site_calc_flag
_atom_site_refinement_flags_posn
_atom_site_refinement_flags_adp
_atom_site_refinement_flags_occupancy
_atom_site_disorder_assembly
_atom_site_disorder_group
O2 O 0.7872(3) 0.7071(2) 0.30418(12) 0.0443(6) Uani 1 1 d . . . . .
H2 H 0.849753 0.778956 0.328024 0.066 Uiso 1 1 calc GR . . . .
O1 O 0.1798(3) 0.2572(2) 0.32208(14) 0.0461(6) Uani 1 1 d . . . . .
H1 H 0.239946 0.205196 0.358250 0.069 Uiso 1 1 calc GR . . . .
N2 N 0.9480(3) 0.9087(2) 0.42915(15) 0.0318(6) Uani 1 1 d . . . . .
N1 N 0.3864(3) 0.0782(3) 0.44324(15) 0.0350(6) Uani 1 1 d . . . . .
C20 C 0.9122(4) 1.0494(3) 0.42433(18) 0.0298(7) Uani 1 1 d . . . . .
C10 C 0.6020(4) 0.6474(3) 0.16905(18) 0.0284(7) Uani 1 1 d . . . . .
C5 C 0.3147(4) 0.5449(3) 0.18896(18) 0.0315(7) Uani 1 1 d . . . . .
H5 H 0.263994 0.611822 0.147290 0.038 Uiso 1 1 calc R . . . .
C21 C 1.0341(4) 0.8584(3) 0.50411(19) 0.0319(7) Uani 1 1 d . . . . .
C6 C 0.2077(4) 0.4489(3) 0.22482(19) 0.0333(7) Uani 1 1 d . . . . .
C25 C 0.5872(4) 0.0593(3) 0.57552(18) 0.0343(7) Uani 1 1 d . . . . .
C24 C 0.4726(4) 0.1387(3) 0.51810(19) 0.0335(7) Uani 1 1 d . . . . .
C4 C 0.4926(4) 0.5471(3) 0.21150(18) 0.0288(7) Uani 1 1 d . . . . .
C11 C 0.5646(4) 0.6655(3) 0.07937(18) 0.0334(7) Uani 1 1 d . . . . .
H11 H 0.466584 0.612748 0.046065 0.040 Uiso 1 1 calc R . . . .
C3 C 0.5635(4) 0.4490(3) 0.27314(18) 0.0324(7) Uani 1 1 d . . . . .
H3 H 0.684449 0.448158 0.290369 0.039 Uiso 1 1 calc R . . . .
C15 C 0.7472(4) 0.7264(3) 0.21658(18) 0.0335(7) Uani 1 1 d . . . . .
C13 C 0.8053(4) 0.8330(3) 0.08633(19) 0.0379(8) Uani 1 1 d . . . . .
H13 H 0.874881 0.896600 0.058792 0.045 Uiso 1 1 calc R . . . .
C2 C 0.4609(4) 0.3532(3) 0.30952(19) 0.0354(7) Uani 1 1 d . . . . .
H2A H 0.512007 0.286657 0.351328 0.043 Uiso 1 1 calc R . . . .
C1 C 0.2851(4) 0.3523(3) 0.28618(19) 0.0336(7) Uani 1 1 d . . . . .
C12 C 0.6633(4) 0.7564(3) 0.03679(18) 0.0351(7) Uani 1 1 d . . . . .
C14 C 0.8478(4) 0.8187(3) 0.17508(19) 0.0368(7) Uani 1 1 d . . . . .
H14 H 0.945973 0.872006 0.207830 0.044 Uiso 1 1 calc R . . . .
C19 C 0.8116(4) 1.0984(3) 0.33986(19) 0.0390(8) Uani 1 1 d . . . . .
H19A H 0.816193 1.027247 0.294304 0.058 Uiso 1 1 calc GR . . . .
H19B H 0.860492 1.193423 0.325777 0.058 Uiso 1 1 calc GR . . . .
H19C H 0.692227 1.106585 0.344183 0.058 Uiso 1 1 calc GR . . . .
C7 C 0.0157(4) 0.4447(3) 0.1960(2) 0.0431(8) Uani 1 1 d . . . . .
H7A H -0.036205 0.439627 0.247565 0.052 Uiso 1 1 calc R . . . .
H7B H -0.016214 0.536140 0.165924 0.052 Uiso 1 1 calc R . . . .
C22 C 1.0677(4) 0.6992(3) 0.5067(2) 0.0452(9) Uani 1 1 d . . . . .
H22A H 1.022568 0.654451 0.449434 0.068 Uiso 1 1 calc GR . . . .
H22B H 1.011017 0.650785 0.549177 0.068 Uiso 1 1 calc GR . . . .
H22C H 1.191296 0.688939 0.523032 0.068 Uiso 1 1 calc GR . . . .
C23 C 0.4427(4) 0.2941(3) 0.5377(2) 0.0460(9) Uani 1 1 d . . . . .
H23A H 0.356420 0.330286 0.490615 0.069 Uiso 1 1 calc GR . . . .
H23B H 0.550115 0.354521 0.543444 0.069 Uiso 1 1 calc GR . . . .
H23C H 0.402151 0.298394 0.591933 0.069 Uiso 1 1 calc GR . . . .
C16 C 0.6186(5) 0.7704(3) -0.06066(19) 0.0447(8) Uani 1 1 d . . . . .
H16A H 0.711661 0.732971 -0.085256 0.054 Uiso 1 1 calc R . . . .
H16B H 0.512648 0.708705 -0.083832 0.054 Uiso 1 1 calc R . . . .
C26 C 0.6846(5) 0.1228(4) 0.6605(2) 0.0525(9) Uani 1 1 d . . . . .
H26A H 0.751603 0.048088 0.693044 0.079 Uiso 1 1 calc GR . . . .
H26B H 0.603995 0.156861 0.693789 0.079 Uiso 1 1 calc GR . . . .
H26C H 0.761895 0.204809 0.650223 0.079 Uiso 1 1 calc GR . . . .
C8 C -0.0554(5) 0.3195(4) 0.1376(3) 0.0605(11) Uani 1 1 d . . . . .
H8 H -0.044127 0.225586 0.161951 0.073 Uiso 1 1 calc R . . . .
C17 C 0.5928(6) 0.9210(4) -0.0895(2) 0.0672(12) Uani 1 1 d . . . . .
H17 H 0.494063 0.962818 -0.078378 0.081 Uiso 1 1 calc R . . . .
C18 C 0.6904(7) 1.0020(4) -0.1282(2) 0.0909(16) Uani 1 1 d . . . . .
H18A H 0.790894 0.965425 -0.140823 0.109 Uiso 1 1 calc R . . . .
H18B H 0.661771 1.098086 -0.144023 0.109 Uiso 1 1 calc R . . . .
C9 C -0.1286(6) 0.3235(6) 0.0596(3) 0.0953(16) Uani 1 1 d . . . . .
H9A H -0.143456 0.414494 0.031825 0.114 Uiso 1 1 calc R . . . .
H9B H -0.169420 0.235556 0.028203 0.114 Uiso 1 1 calc R . . . .

loop_
_atom_site_aniso_label
_atom_site_aniso_U_11
_atom_site_aniso_U_22
_atom_site_aniso_U_33
_atom_site_aniso_U_23
_atom_site_aniso_U_13
_atom_site_aniso_U_12
O2 0.0569(16) 0.0441(13) 0.0263(12) -0.0011(10) 0.0034(11) -0.0195(11)
O1 0.0348(13) 0.0504(14) 0.0540(15) 0.0197(11) 0.0129(11) -0.0026(11)
N2 0.0313(15) 0.0311(13) 0.0317(14) -0.0016(11) 0.0057(12) -0.0050(11)
N1 0.0398(16) 0.0340(14) 0.0326(15) 0.0037(12) 0.0119(13) -0.0024(12)
C20 0.0290(17) 0.0298(16) 0.0305(16) -0.0002(13) 0.0071(14) -0.0022(13)
C10 0.0294(17) 0.0271(15) 0.0286(15) -0.0018(12) 0.0064(14) 0.0005(13)
C5 0.0343(19) 0.0252(15) 0.0348(17) -0.0001(13) 0.0060(14) 0.0045(13)
C21 0.0319(18) 0.0292(15) 0.0347(17) 0.0037(13) 0.0086(15) -0.0032(13)
C6 0.0288(18) 0.0347(16) 0.0372(18) 0.0013(14) 0.0085(14) 0.0019(13)
C25 0.0370(19) 0.0369(17) 0.0297(16) 0.0019(14) 0.0112(14) -0.0057(14)
C24 0.0385(19) 0.0304(16) 0.0357(18) 0.0019(14) 0.0197(15) -0.0054(14)
C4 0.0339(18) 0.0255(15) 0.0271(15) -0.0041(12) 0.0078(14) -0.0020(13)
C11 0.0346(18) 0.0318(16) 0.0322(17) 0.0001(13) 0.0046(14) -0.0015(13)
C3 0.0268(17) 0.0362(16) 0.0333(17) 0.0006(13) 0.0051(14) -0.0004(13)
C15 0.0411(19) 0.0332(16) 0.0258(16) 0.0019(13) 0.0073(14) -0.0004(14)
C13 0.046(2) 0.0341(17) 0.0361(18) 0.0024(14) 0.0161(16) -0.0043(15)
C2 0.0333(19) 0.0373(17) 0.0371(18) 0.0086(14) 0.0099(15) 0.0037(14)
C1 0.0307(18) 0.0323(16) 0.0402(18) 0.0056(14) 0.0136(15) -0.0011(13)
C12 0.046(2) 0.0324(16) 0.0280(16) -0.0001(13) 0.0101(15) 0.0008(15)
C14 0.0352(19) 0.0361(17) 0.0376(18) 0.0012(14) 0.0071(15) -0.0068(14)
C19 0.041(2) 0.0392(17) 0.0352(18) 0.0031(14) 0.0052(15) 0.0027(15)
C7 0.0313(19) 0.0413(18) 0.058(2) 0.0025(16) 0.0108(17) 0.0052(15)
C22 0.055(2) 0.0304(17) 0.048(2) 0.0027(15) 0.0066(18) 0.0031(15)
C23 0.055(2) 0.0356(18) 0.051(2) 0.0017(15) 0.0202(18) 0.0036(16)
C16 0.056(2) 0.047(2) 0.0295(17) 0.0005(15) 0.0098(16) -0.0078(17)
C26 0.064(3) 0.056(2) 0.035(2) -0.0053(16) 0.0062(18) -0.0046(19)
C8 0.038(2) 0.067(3) 0.072(3) 0.003(2) 0.001(2) 0.0079(19)
C17 0.106(3) 0.065(3) 0.037(2) 0.0071(19) 0.022(2) 0.032(2)
C18 0.168(5) 0.055(3) 0.051(3) 0.013(2) 0.028(3) 0.003(3)
C9 0.077(4) 0.119(4) 0.078(4) -0.001(3) -0.010(3) 0.008(3)

loop_
_atom_type_symbol
_atom_type_description
_atom_type_scat_dispersion_real
_atom_type_scat_dispersion_imag
_atom_type_scat_source
C C 0.0033 0.0016 'International Tables Vol C Tables 4.2.6.8 and 6.1.1.4'
H H 0.0000 0.0000 'International Tables Vol C Tables 4.2.6.8 and 6.1.1.4'
N N 0.0061 0.0033 'International Tables Vol C Tables 4.2.6.8 and 6.1.1.4'
O O 0.0106 0.0060 'International Tables Vol C Tables 4.2.6.8 and 6.1.1.4'

loop_
_geom_angle_atom_site_label_1
_geom_angle_atom_site_label_2
_geom_angle_atom_site_label_3
_geom_angle
_geom_angle_site_symmetry_1
_geom_angle_site_symmetry_3
_geom_angle_publ_flag
C15 O2 H2 109.5 . . ?
C1 O1 H1 109.5 . . ?
C21 N2 C20 119.2(2) . . ?
C24 N1 C25 118.8(3) . 2_656 ?
N2 C20 C21 120.2(3) . 2_776 ?
N2 C20 C19 116.8(3) . . ?
C21 C20 C19 123.0(3) 2_776 . ?
C11 C10 C4 121.1(3) . . ?
C11 C10 C15 117.2(2) . . ?
C15 C10 C4 121.7(2) . . ?
C6 C5 H5 118.5 . . ?
C4 C5 H5 118.5 . . ?
C4 C5 C6 122.9(3) . . ?
N2 C21 C20 120.6(3) . 2_776 ?
N2 C21 C22 117.1(3) . . ?
C20 C21 C22 122.3(3) 2_776 . ?
C5 C6 C7 121.5(3) . . ?
C1 C6 C5 117.5(3) . . ?
C1 C6 C7 120.9(3) . . ?
N1 C25 C24 120.8(3) 2_656 . ?
N1 C25 C26 117.3(3) 2_656 . ?
C24 C25 C26 121.9(3) . . ?
N1 C24 C25 120.4(3) . . ?
N1 C24 C23 118.1(3) . . ?
C25 C24 C23 121.5(3) . . ?
C5 C4 C10 121.2(2) . . ?
C3 C4 C10 121.5(3) . . ?
C3 C4 C5 117.3(2) . . ?
C10 C11 H11 118.4 . . ?
C12 C11 C10 123.3(3) . . ?
C12 C11 H11 118.4 . . ?
C4 C3 H3 119.5 . . ?
C2 C3 C4 120.9(3) . . ?
C2 C3 H3 119.5 . . ?
O2 C15 C10 117.7(2) . . ?
O2 C15 C14 121.8(3) . . ?
C14 C15 C10 120.5(3) . . ?
C12 C13 H13 119.4 . . ?
C14 C13 H13 119.4 . . ?
C14 C13 C12 121.3(3) . . ?
C3 C2 H2A 119.5 . . ?
C3 C2 C1 120.9(3) . . ?
C1 C2 H2A 119.5 . . ?
O1 C1 C6 117.8(3) . . ?
C2 C1 O1 121.8(2) . . ?
C2 C1 C6 120.4(2) . . ?
C11 C12 C13 117.7(3) . . ?
C11 C12 C16 121.2(3) . . ?
C13 C12 C16 121.2(3) . . ?
C15 C14 H14 119.9 . . ?
C13 C14 C15 120.2(3) . . ?
C13 C14 H14 119.9 . . ?
C20 C19 H19A 109.5 . . ?
C20 C19 H19B 109.5 . . ?
C20 C19 H19C 109.5 . . ?
H19A C19 H19B 109.5 . . ?
H19A C19 H19C 109.5 . . ?
H19B C19 H19C 109.5 . . ?
C6 C7 H7A 109.0 . . ?
C6 C7 H7B 109.0 . . ?
H7A C7 H7B 107.8 . . ?
C8 C7 C6 112.9(3) . . ?
C8 C7 H7A 109.0 . . ?
C8 C7 H7B 109.0 . . ?
C21 C22 H22A 109.5 . . ?
C21 C22 H22B 109.5 . . ?
C21 C22 H22C 109.5 . . ?
H22A C22 H22B 109.5 . . ?
H22A C22 H22C 109.5 . . ?
H22B C22 H22C 109.5 . . ?
C24 C23 H23A 109.5 . . ?
C24 C23 H23B 109.5 . . ?
C24 C23 H23C 109.5 . . ?
H23A C23 H23B 109.5 . . ?
H23A C23 H23C 109.5 . . ?
H23B C23 H23C 109.5 . . ?
C12 C16 H16A 108.8 . . ?
C12 C16 H16B 108.8 . . ?
H16A C16 H16B 107.7 . . ?
C17 C16 C12 113.7(3) . . ?
C17 C16 H16A 108.8 . . ?
C17 C16 H16B 108.8 . . ?
C25 C26 H26A 109.5 . . ?
C25 C26 H26B 109.5 . . ?
C25 C26 H26C 109.5 . . ?
H26A C26 H26B 109.5 . . ?
H26A C26 H26C 109.5 . . ?
H26B C26 H26C 109.5 . . ?
C7 C8 H8 116.4 . . ?
C9 C8 C7 127.3(4) . . ?
C9 C8 H8 116.4 . . ?
C16 C17 H17 116.6 . . ?
C18 C17 C16 126.9(4) . . ?
C18 C17 H17 116.6 . . ?
C17 C18 H18A 120.0 . . ?
C17 C18 H18B 120.0 . . ?
H18A C18 H18B 120.0 . . ?
C8 C9 H9A 120.0 . . ?
C8 C9 H9B 120.0 . . ?
H9A C9 H9B 120.0 . . ?

loop_
_geom_bond_atom_site_label_1
_geom_bond_atom_site_label_2
_geom_bond_distance
_geom_bond_site_symmetry_2
_geom_bond_publ_flag
O2 H2 0.8400 . ?
O2 C15 1.370(3) . ?
O1 H1 0.8400 . ?
O1 C1 1.380(3) . ?
N2 C20 1.344(3) . ?
N2 C21 1.341(3) . ?
N1 C25 1.339(4) 2_656 ?
N1 C24 1.338(4) . ?
C20 C21 1.388(4) 2_776 ?
C20 C19 1.496(4) . ?
C10 C4 1.487(4) . ?
C10 C11 1.400(4) . ?
C10 C15 1.400(4) . ?
C5 H5 0.9500 . ?
C5 C6 1.394(4) . ?
C5 C4 1.392(4) . ?
C21 C22 1.506(4) . ?
C6 C1 1.394(4) . ?
C6 C7 1.507(4) . ?
C25 C24 1.395(4) . ?
C25 C26 1.500(4) . ?
C24 C23 1.507(4) . ?
C4 C3 1.389(4) . ?
C11 H11 0.9500 . ?
C11 C12 1.385(4) . ?
C3 H3 0.9500 . ?
C3 C2 1.374(4) . ?
C15 C14 1.392(4) . ?
C13 H13 0.9500 . ?
C13 C12 1.386(4) . ?
C13 C14 1.383(4) . ?
C2 H2A 0.9500 . ?
C2 C1 1.378(4) . ?
C12 C16 1.516(4) . ?
C14 H14 0.9500 . ?
C19 H19A 0.9800 . ?
C19 H19B 0.9800 . ?
C19 H19C 0.9800 . ?
C7 H7A 0.9900 . ?
C7 H7B 0.9900 . ?
C7 C8 1.480(5) . ?
C22 H22A 0.9800 . ?
C22 H22B 0.9800 . ?
C22 H22C 0.9800 . ?
C23 H23A 0.9800 . ?
C23 H23B 0.9800 . ?
C23 H23C 0.9800 . ?
C16 H16A 0.9900 . ?
C16 H16B 0.9900 . ?
C16 C17 1.474(5) . ?
C26 H26A 0.9800 . ?
C26 H26B 0.9800 . ?
C26 H26C 0.9800 . ?
C8 H8 0.9500 . ?
C8 C9 1.251(5) . ?
C17 H17 0.9500 . ?
C17 C18 1.292(5) . ?
C18 H18A 0.9500 . ?
C18 H18B 0.9500 . ?
C9 H9A 0.9500 . ?
C9 H9B 0.9500 . ?

_cod_database_fobs_code 2312353
